data_4342967
loop_
_publ_author_name
'Bellec, Nathalie'
'Vacher, Antoine'
'Barri\`ere, Fr\'ed\'eric'
'Xu, Zijun'
'Roisnel, Thierry'
'Lorcy, Dominique'

_publ_section_title
;
 Interplay between Organic-Organometallic Electrophores within
 Bis(cyclopentadienyl)Molybdenum Dithiolene Tetrathiafulvalene Complexes.
;
_journal_issue 10
_journal_name_full 'Inorganic chemistry'
_journal_page_first 5013
_journal_page_last 5020
_journal_paper_doi 10.1021/acs.inorgchem.5b00632
_journal_volume 54
_journal_year 2015
_chemical_compound_source 'synthesis as described'
_chemical_formula_moiety 'C18 H16 Mo S8'
_chemical_formula_sum 'C18 H16 Mo S8'
_chemical_formula_weight 584.73
_chemical_name_systematic
;
 ?
;
_space_group_IT_number 14
_symmetry_cell_setting monoclinic
_symmetry_Int_Tables_number 14
_symmetry_space_group_name_Hall '-P 2yn'
_symmetry_space_group_name_H-M 'P 1 21/n 1'
_atom_sites_solution_hydrogens geom
_atom_sites_solution_primary direct
_atom_sites_solution_secondary difmap
_audit_conform_dict_location ftp://ftp.iucr.org/pub/cif_core.dic
_audit_conform_dict_name cif_core.dic
_audit_conform_dict_version 2.3
_audit_creation_date 2014-04-16T09:06:05-00:00
_audit_creation_method 'WinGX routine CIF_UPDATE'
_cell_angle_alpha 90
_cell_angle_beta 106.6580(10)
_cell_angle_gamma 90
_cell_formula_units_Z 4
_cell_length_a 10.9296(2)
_cell_length_b 18.2350(4)
_cell_length_c 11.1086(3)
_cell_measurement_reflns_used 5565
_cell_measurement_temperature 150(2)
_cell_measurement_theta_max 27.34
_cell_measurement_theta_min 2.56
_cell_measurement_wavelength 0.71073
_cell_volume 2121.04(8)
_computing_cell_refinement 'Bruker APEX2 (Bruker, 2006)'
_computing_data_collection 'Bruker APEX2 (Bruker, 2006)'
_computing_data_reduction 'Bruker APEX2 (Bruker, 2006)'
_computing_molecular_graphics 'Ortep-3 for Windows (Farrugia, 1997)'
_computing_publication_material
;
           WinGX publication routines (Farrugia, 2012),
           CRYSCAL (T. Roisnel, local program)
;
_computing_structure_refinement 'SHELXL-97 (Sheldrick, 1997)'
_computing_structure_solution 'SIR97 (Altomare et al., 1999)'
_diffrn_ambient_temperature 150(2)
_diffrn_detector 'CCD plate'
_diffrn_measured_fraction_theta_full 0.999
_diffrn_measured_fraction_theta_max 0.999
_diffrn_measurement_device_type 'APEXII, Bruker-AXS'
_diffrn_measurement_method 'CCD rotation images, thin slices'
_diffrn_radiation_monochromator graphite
_diffrn_radiation_probe x-ray
_diffrn_radiation_type MoK\a
_diffrn_radiation_wavelength 0.71073
_diffrn_reflns_av_R_equivalents 0.0341
_diffrn_reflns_av_unetI/netI 0.0386
_diffrn_reflns_limit_h_max 12
_diffrn_reflns_limit_h_min -14
_diffrn_reflns_limit_k_max 23
_diffrn_reflns_limit_k_min -22
_diffrn_reflns_limit_l_max 14
_diffrn_reflns_limit_l_min -14
_diffrn_reflns_number 17500
_diffrn_reflns_theta_full 27.48
_diffrn_reflns_theta_max 27.48
_diffrn_reflns_theta_min 2.94
_exptl_absorpt_coefficient_mu 1.409
_exptl_absorpt_correction_T_max 0.932
_exptl_absorpt_correction_T_min 0.822
_exptl_absorpt_correction_type multi-scan
_exptl_absorpt_process_details
;
  [Sheldrick, G.M. (2002). SADABS Bruker AXS Inc., Madison, Wisconsin, USA]
;
_exptl_crystal_colour black
_exptl_crystal_density_diffrn 1.831
_exptl_crystal_density_method 'not measured'
_exptl_crystal_description prism
_exptl_crystal_F_000 1176
_exptl_crystal_size_max 0.12
_exptl_crystal_size_mid 0.09
_exptl_crystal_size_min 0.05
_refine_diff_density_max 1.792
_refine_diff_density_min -1.112
_refine_diff_density_rms 0.124
_refine_ls_extinction_method none
_refine_ls_goodness_of_fit_ref 1.225
_refine_ls_hydrogen_treatment constr
_refine_ls_matrix_type full
_refine_ls_number_parameters 198
_refine_ls_number_reflns 4869
_refine_ls_number_restraints 0
_refine_ls_restrained_S_all 1.225
_refine_ls_R_factor_all 0.0617
_refine_ls_R_factor_gt 0.0459
_refine_ls_shift/su_max 0.001
_refine_ls_shift/su_mean 0
_refine_ls_structure_factor_coef Fsqd
_refine_ls_weighting_details 'calc w=1/[\s^2^(Fo^2^)+(0.0362P)^2^+4.3855P] where P=(Fo^2^+2Fc^2^)/3'
_refine_ls_weighting_scheme calc
_refine_ls_wR_factor_gt 0.1031
_refine_ls_wR_factor_ref 0.1093
_reflns_number_gt 3893
_reflns_number_total 4869
_reflns_threshold_expression >2sigma(I)
_cod_data_source_file ic5b00632_si_002.cif
_cod_data_source_block complex2a
_cod_depositor_comments 'Adding full bibliography for 4342967--4342969.cif.'
_cod_original_sg_symbol_H-M 'P 21/n'
_cod_database_code 4342967

loop_
_symmetry_equiv_pos_as_xyz
'x, y, z'
'-x+1/2, y+1/2, -z+1/2'
'-x, -y, -z'
'x-1/2, -y-1/2, z-1/2'

loop_
_atom_site_label
_atom_site_type_symbol
_atom_site_fract_x
_atom_site_fract_y
_atom_site_fract_z
_atom_site_U_iso_or_equiv
_atom_site_adp_type
_atom_site_occupancy
_atom_site_symmetry_multiplicity
_atom_site_calc_flag
_atom_site_refinement_flags
Mo1 Mo 0.77788(3) 0.123782(19) 1.02823(3) 0.02085(11) Uani 1 1 d .
S1 S 0.77175(11) 0.00679(6) 0.91614(11) 0.0319(3) Uani 1 1 d .
S2 S 0.57807(12) 0.14988(7) 0.86285(13) 0.0401(3) Uani 1 1 d .
S3 S 0.58915(10) -0.06280(6) 0.68911(10) 0.0232(2) Uani 1 1 d .
S4 S 0.41527(10) 0.06475(5) 0.64088(10) 0.0227(2) Uani 1 1 d .
S5 S 0.36938(10) -0.16289(6) 0.50550(11) 0.0262(2) Uani 1 1 d .
S6 S 0.19043(10) -0.03875(6) 0.45682(11) 0.0259(2) Uani 1 1 d .
S7 S 0.16506(12) -0.27531(6) 0.40940(12) 0.0343(3) Uani 1 1 d .
S8 S -0.04151(11) -0.13228(7) 0.35863(12) 0.0364(3) Uani 1 1 d .
C1 C 0.8720(5) 0.1659(3) 0.8850(6) 0.0516(7) Uani 1 1 d .
H1 H 0.8371 0.151 0.8001 0.062 Uiso 1 1 calc R
C2 C 0.9698(6) 0.1293(3) 0.9789(6) 0.0516(7) Uani 1 1 d .
H2 H 1.0134 0.086 0.9671 0.062 Uiso 1 1 calc R
C3 C 0.9896(6) 0.1671(3) 1.0885(6) 0.0516(7) Uani 1 1 d .
H3 H 1.048 0.154 1.1667 0.062 Uiso 1 1 calc R
C4 C 0.9092(5) 0.2290(3) 1.0669(6) 0.0516(7) Uani 1 1 d .
H4 H 0.9053 0.2648 1.1279 0.062 Uiso 1 1 calc R
C5 C 0.8369(6) 0.2291(3) 0.9429(6) 0.0516(7) Uani 1 1 d .
H5 H 0.775 0.2647 0.9033 0.062 Uiso 1 1 calc R
C6 C 0.6753(6) 0.1595(3) 1.1727(5) 0.0497(7) Uani 1 1 d .
H6 H 0.6353 0.2062 1.1637 0.06 Uiso 1 1 calc R
C7 C 0.8038(6) 0.1444(3) 1.2357(5) 0.0497(7) Uani 1 1 d .
H7 H 0.8671 0.1783 1.2791 0.06 Uiso 1 1 calc R
C8 C 0.8199(6) 0.0655(3) 1.2204(5) 0.0497(7) Uani 1 1 d .
H8 H 0.8966 0.0381 1.25 0.06 Uiso 1 1 calc R
C9 C 0.7036(6) 0.0394(3) 1.1558(5) 0.0497(7) Uani 1 1 d .
H9 H 0.6859 -0.0108 1.1345 0.06 Uiso 1 1 calc R
C10 C 0.6170(6) 0.0932(3) 1.1257(5) 0.0497(7) Uani 1 1 d .
H10 H 0.5297 0.0873 1.0797 0.06 Uiso 1 1 calc R
C11 C 0.6289(4) 0.0117(2) 0.7946(4) 0.0240(9) Uani 1 1 d .
C12 C 0.5511(4) 0.0695(2) 0.7729(4) 0.0213(8) Uani 1 1 d .
C13 C 0.4362(4) -0.0285(2) 0.6115(4) 0.0223(9) Uani 1 1 d .
C14 C 0.3445(4) -0.0700(2) 0.5351(4) 0.0220(8) Uani 1 1 d .
C15 C 0.2059(4) -0.1840(2) 0.4500(4) 0.0243(9) Uani 1 1 d .
C16 C 0.1243(4) -0.1272(2) 0.4272(4) 0.0234(9) Uani 1 1 d .
C17 C 0.2357(5) -0.3207(3) 0.5571(5) 0.0388(12) Uani 1 1 d .
H17A H 0.3223 -0.3019 0.5944 0.058 Uiso 1 1 calc R
H17B H 0.2394 -0.3736 0.543 0.058 Uiso 1 1 calc R
H17C H 0.1839 -0.3113 0.6143 0.058 Uiso 1 1 calc R
C18 C -0.0931(5) -0.1481(3) 0.4946(6) 0.0484(14) Uani 1 1 d .
H18A H -0.0606 -0.1955 0.5316 0.073 Uiso 1 1 calc R
H18B H -0.1867 -0.1483 0.471 0.073 Uiso 1 1 calc R
H18C H -0.0605 -0.109 0.5561 0.073 Uiso 1 1 calc R

loop_
_atom_site_aniso_label
_atom_site_aniso_U_11
_atom_site_aniso_U_22
_atom_site_aniso_U_33
_atom_site_aniso_U_23
_atom_site_aniso_U_13
_atom_site_aniso_U_12
Mo1 0.02109(19) 0.02119(19) 0.01930(18) 0.00099(14) 0.00422(14) -0.00155(15)
S1 0.0286(6) 0.0297(6) 0.0306(6) -0.0057(5) -0.0024(5) 0.0101(5)
S2 0.0330(7) 0.0301(6) 0.0438(7) -0.0160(5) -0.0106(6) 0.0117(5)
S3 0.0225(5) 0.0174(5) 0.0287(5) -0.0016(4) 0.0057(4) 0.0001(4)
S4 0.0210(5) 0.0164(5) 0.0275(5) -0.0004(4) 0.0018(4) -0.0002(4)
S5 0.0227(5) 0.0180(5) 0.0383(6) -0.0058(4) 0.0092(5) -0.0027(4)
S6 0.0237(6) 0.0185(5) 0.0321(6) 0.0001(4) 0.0026(5) -0.0014(4)
S7 0.0349(7) 0.0202(5) 0.0429(7) -0.0074(5) 0.0036(5) -0.0074(5)
S8 0.0244(6) 0.0343(7) 0.0410(7) 0.0009(5) -0.0057(5) -0.0032(5)
C1 0.0413(15) 0.0466(15) 0.0698(18) 0.0139(13) 0.0203(14) -0.0067(12)
C2 0.0413(15) 0.0466(15) 0.0698(18) 0.0139(13) 0.0203(14) -0.0067(12)
C3 0.0413(15) 0.0466(15) 0.0698(18) 0.0139(13) 0.0203(14) -0.0067(12)
C4 0.0413(15) 0.0466(15) 0.0698(18) 0.0139(13) 0.0203(14) -0.0067(12)
C5 0.0413(15) 0.0466(15) 0.0698(18) 0.0139(13) 0.0203(14) -0.0067(12)
C6 0.0729(19) 0.0464(14) 0.0390(14) 0.0060(11) 0.0308(13) 0.0049(13)
C7 0.0729(19) 0.0464(14) 0.0390(14) 0.0060(11) 0.0308(13) 0.0049(13)
C8 0.0729(19) 0.0464(14) 0.0390(14) 0.0060(11) 0.0308(13) 0.0049(13)
C9 0.0729(19) 0.0464(14) 0.0390(14) 0.0060(11) 0.0308(13) 0.0049(13)
C10 0.0729(19) 0.0464(14) 0.0390(14) 0.0060(11) 0.0308(13) 0.0049(13)
C11 0.024(2) 0.023(2) 0.026(2) 0.0008(17) 0.0085(18) -0.0007(18)
C12 0.021(2) 0.022(2) 0.0198(19) -0.0002(16) 0.0031(16) -0.0028(17)
C13 0.025(2) 0.019(2) 0.024(2) 0.0019(17) 0.0090(17) 0.0003(17)
C14 0.023(2) 0.0164(19) 0.027(2) -0.0005(16) 0.0077(17) -0.0016(17)
C15 0.026(2) 0.022(2) 0.024(2) -0.0029(17) 0.0060(18) -0.0046(18)
C16 0.022(2) 0.021(2) 0.024(2) -0.0012(17) 0.0015(17) -0.0068(17)
C17 0.039(3) 0.022(2) 0.058(3) 0.006(2) 0.018(3) 0.002(2)
C18 0.027(3) 0.046(3) 0.072(4) 0.013(3) 0.013(3) 0.003(2)

loop_
_atom_type_symbol
_atom_type_description
_atom_type_scat_dispersion_real
_atom_type_scat_dispersion_imag
_atom_type_scat_source
C C 0.0033 0.0016 'International Tables Vol C Tables 4.2.6.8 and 6.1.1.4'
H H 0 0 'International Tables Vol C Tables 4.2.6.8 and 6.1.1.4'
S S 0.1246 0.1234 'International Tables Vol C Tables 4.2.6.8 and 6.1.1.4'
Mo Mo -1.6832 0.6857 'International Tables Vol C Tables 4.2.6.8 and 6.1.1.4'

loop_
_geom_angle_atom_site_label_1
_geom_angle_atom_site_label_2
_geom_angle_atom_site_label_3
_geom_angle
C1 Mo1 C7 135.1(2)
C1 Mo1 C6 143.7(2)
C7 Mo1 C6 35.8(2)
C1 Mo1 C8 142.8(2)
C7 Mo1 C8 37.30(19)
C6 Mo1 C8 59.5(2)
C1 Mo1 C5 36.3(2)
C7 Mo1 C5 108.1(2)
C6 Mo1 C5 107.5(2)
C8 Mo1 C5 139.1(2)
C1 Mo1 C2 36.3(2)
C7 Mo1 C2 112.0(2)
C6 Mo1 C2 143.9(2)
C8 Mo1 C2 106.5(2)
C5 Mo1 C2 59.3(2)
C1 Mo1 C3 58.5(2)
C7 Mo1 C3 80.2(2)
C6 Mo1 C3 110.0(2)
C8 Mo1 C3 88.4(2)
C5 Mo1 C3 58.1(2)
C2 Mo1 C3 33.9(2)
C1 Mo1 C4 58.5(2)
C7 Mo1 C4 77.8(2)
C6 Mo1 C4 92.0(2)
C8 Mo1 C4 104.9(2)
C5 Mo1 C4 34.3(2)
C2 Mo1 C4 57.6(2)
C3 Mo1 C4 34.7(2)
C1 Mo1 C10 160.6(2)
C7 Mo1 C10 58.1(2)
C6 Mo1 C10 34.6(2)
C8 Mo1 C10 56.6(2)
C5 Mo1 C10 135.2(2)
C2 Mo1 C10 162.7(2)
C3 Mo1 C10 138.0(2)
C4 Mo1 C10 126.7(2)
C1 Mo1 C9 159.6(2)
C7 Mo1 C9 57.9(2)
C6 Mo1 C9 56.7(2)
C8 Mo1 C9 33.5(2)
C5 Mo1 C9 163.9(2)
C2 Mo1 C9 130.8(2)
C3 Mo1 C9 121.4(2)
C4 Mo1 C9 135.1(2)
C10 Mo1 C9 32.63(19)
C1 Mo1 S1 83.69(16)
C7 Mo1 S1 129.35(15)
C6 Mo1 S1 130.56(15)
C8 Mo1 S1 92.18(15)
C5 Mo1 S1 118.84(16)
C2 Mo1 S1 79.22(16)
C3 Mo1 S1 108.49(16)
C4 Mo1 S1 136.35(16)
C10 Mo1 S1 96.35(15)
C9 Mo1 S1 77.09(14)
C1 Mo1 S2 83.95(16)
C7 Mo1 S2 123.42(16)
C6 Mo1 S2 87.72(16)
C8 Mo1 S2 132.60(17)
C5 Mo1 S2 79.96(16)
C2 Mo1 S2 118.97(16)
C3 Mo1 S2 137.42(15)
C4 Mo1 S2 109.97(15)
C10 Mo1 S2 76.81(16)
C9 Mo1 S2 100.82(16)
S1 Mo1 S2 84.28(4)
C11 S1 Mo1 103.58(15)
C12 S2 Mo1 103.43(14)
C13 S3 C11 94.0(2)
C13 S4 C12 94.5(2)
C15 S5 C14 94.6(2)
C14 S6 C16 94.6(2)
C15 S7 C17 101.1(2)
C16 S8 C18 100.3(2)
C5 C1 C2 106.9(6)
C5 C1 Mo1 73.8(3)
C2 C1 Mo1 73.9(3)
C5 C1 H1 126.6
C2 C1 H1 126.6
Mo1 C1 H1 117.8
C3 C2 C1 108.1(6)
C3 C2 Mo1 74.5(4)
C1 C2 Mo1 69.8(3)
C3 C2 H2 126
C1 C2 H2 126
Mo1 C2 H2 121.4
C2 C3 C4 108.8(6)
C2 C3 Mo1 71.6(3)
C4 C3 Mo1 72.9(3)
C2 C3 H3 125.6
C4 C3 H3 125.6
Mo1 C3 H3 121.6
C5 C4 C3 108.8(6)
C5 C4 Mo1 71.0(3)
C3 C4 Mo1 72.4(3)
C5 C4 H4 125.6
C3 C4 H4 125.6
Mo1 C4 H4 122.7
C4 C5 C1 107.4(6)
C4 C5 Mo1 74.7(3)
C1 C5 Mo1 69.9(3)
C4 C5 H5 126.3
C1 C5 H5 126.3
Mo1 C5 H5 120.8
C10 C6 C7 107.5(6)
C10 C6 Mo1 75.9(3)
C7 C6 Mo1 71.0(3)
C10 C6 H6 126.2
C7 C6 H6 126.2
Mo1 C6 H6 118.8
C6 C7 C8 105.7(6)
C6 C7 Mo1 73.2(3)
C8 C7 Mo1 72.8(3)
C6 C7 H7 127.2
C8 C7 H7 127.2
Mo1 C7 H7 118.9
C9 C8 C7 106.3(6)
C9 C8 Mo1 76.3(3)
C7 C8 Mo1 69.9(3)
C9 C8 H8 126.8
C7 C8 H8 126.8
Mo1 C8 H8 118.9
C10 C9 C8 111.3(6)
C10 C9 Mo1 73.5(3)
C8 C9 Mo1 70.2(3)
C10 C9 H9 124.3
C8 C9 H9 124.3
Mo1 C9 H9 123.5
C9 C10 C6 109.1(6)
C9 C10 Mo1 73.9(3)
C6 C10 Mo1 69.5(3)
C9 C10 H10 125.5
C6 C10 H10 125.5
Mo1 C10 H10 122.7
C12 C11 S1 124.2(3)
C12 C11 S3 117.8(3)
S1 C11 S3 117.9(2)
C11 C12 S2 124.4(3)
C11 C12 S4 117.0(3)
S2 C12 S4 118.6(2)
C14 C13 S4 123.2(3)
C14 C13 S3 122.7(3)
S4 C13 S3 114.1(2)
C13 C14 S6 124.4(3)
C13 C14 S5 122.1(3)
S6 C14 S5 113.4(2)
C16 C15 S7 125.4(3)
C16 C15 S5 116.8(3)
S7 C15 S5 117.2(2)
C15 C16 S8 126.1(3)
C15 C16 S6 117.1(3)
S8 C16 S6 116.6(2)
S7 C17 H17A 109.5
S7 C17 H17B 109.5
H17A C17 H17B 109.5
S7 C17 H17C 109.5
H17A C17 H17C 109.5
H17B C17 H17C 109.5
S8 C18 H18A 109.5
S8 C18 H18B 109.5
H18A C18 H18B 109.5
S8 C18 H18C 109.5
H18A C18 H18C 109.5
H18B C18 H18C 109.5

loop_
_geom_bond_atom_site_label_1
_geom_bond_atom_site_label_2
_geom_bond_distance
Mo1 C1 2.263(6)
Mo1 C7 2.271(5)
Mo1 C6 2.300(5)
Mo1 C8 2.311(5)
Mo1 C5 2.313(5)
Mo1 C2 2.317(6)
Mo1 C3 2.353(6)
Mo1 C4 2.360(6)
Mo1 C10 2.381(6)
Mo1 C9 2.386(5)
Mo1 S1 2.4613(12)
Mo1 S2 2.4639(12)
S1 C11 1.749(4)
S2 C12 1.751(4)
S3 C13 1.761(4)
S3 C11 1.765(4)
S4 C13 1.759(4)
S4 C12 1.764(4)
S5 C15 1.757(4)
S5 C14 1.761(4)
S6 C14 1.754(4)
S6 C16 1.760(4)
S7 C15 1.750(4)
S7 C17 1.803(5)
S8 C16 1.755(4)
S8 C18 1.781(6)
C1 C5 1.425(9)
C1 C2 1.427(8)
C1 H1 0.95
C2 C3 1.362(9)
C2 H2 0.95
C3 C4 1.407(8)
C3 H3 0.95
C4 C5 1.378(9)
C4 H4 0.95
C5 H5 0.95
C6 C10 1.395(8)
C6 C7 1.406(9)
C6 H6 0.95
C7 C8 1.466(8)
C7 H7 0.95
C8 C9 1.354(9)
C8 H8 0.95
C9 C10 1.339(8)
C9 H9 0.95
C10 H10 0.95
C11 C12 1.332(6)
C13 C14 1.346(6)
C15 C16 1.342(6)
C17 H17A 0.98
C17 H17B 0.98
C17 H17C 0.98
C18 H18A 0.98
C18 H18B 0.98
C18 H18C 0.98

loop_
_geom_torsion_atom_site_label_1
_geom_torsion_atom_site_label_2
_geom_torsion_atom_site_label_3
_geom_torsion_atom_site_label_4
_geom_torsion
C1 Mo1 S1 C11 -87.1(2)
C7 Mo1 S1 C11 126.8(3)
C6 Mo1 S1 C11 79.5(3)
C8 Mo1 S1 C11 130.1(2)
C5 Mo1 S1 C11 -77.8(2)
C2 Mo1 S1 C11 -123.5(2)
C3 Mo1 S1 C11 -140.9(2)
C4 Mo1 S1 C11 -115.6(3)
C10 Mo1 S1 C11 73.5(2)
C9 Mo1 S1 C11 100.0(2)
S2 Mo1 S1 C11 -2.54(15)
C1 Mo1 S2 C12 86.6(2)
C7 Mo1 S2 C12 -131.8(2)
C6 Mo1 S2 C12 -128.8(2)
C8 Mo1 S2 C12 -85.3(2)
C5 Mo1 S2 C12 123.1(2)
C2 Mo1 S2 C12 76.7(2)
C3 Mo1 S2 C12 113.6(3)
C4 Mo1 S2 C12 139.9(2)
C10 Mo1 S2 C12 -95.5(2)
C9 Mo1 S2 C12 -73.3(2)
S1 Mo1 S2 C12 2.39(15)
C7 Mo1 C1 C5 -51.4(5)
C6 Mo1 C1 C5 3.5(6)
C8 Mo1 C1 C5 -108.6(4)
C2 Mo1 C1 C5 -113.5(5)
C3 Mo1 C1 C5 -77.6(4)
C4 Mo1 C1 C5 -36.6(3)
C10 Mo1 C1 C5 74.9(8)
C9 Mo1 C1 C5 -173.9(6)
S1 Mo1 C1 C5 166.1(4)
S2 Mo1 C1 C5 81.3(3)
C7 Mo1 C1 C2 62.1(5)
C6 Mo1 C1 C2 117.0(4)
C8 Mo1 C1 C2 4.9(6)
C5 Mo1 C1 C2 113.5(5)
C3 Mo1 C1 C2 35.8(4)
C4 Mo1 C1 C2 76.8(4)
C10 Mo1 C1 C2 -171.6(6)
C9 Mo1 C1 C2 -60.4(8)
S1 Mo1 C1 C2 -80.4(4)
S2 Mo1 C1 C2 -165.3(4)
C5 C1 C2 C3 1.8(6)
Mo1 C1 C2 C3 -65.2(4)
C5 C1 C2 Mo1 67.0(4)
C1 Mo1 C2 C3 116.4(5)
C7 Mo1 C2 C3 -21.3(4)
C6 Mo1 C2 C3 0.1(6)
C8 Mo1 C2 C3 -60.5(4)
C5 Mo1 C2 C3 77.3(4)
C4 Mo1 C2 C3 36.9(4)
C10 Mo1 C2 C3 -72.9(8)
C9 Mo1 C2 C3 -87.2(4)
S1 Mo1 C2 C3 -149.5(4)
S2 Mo1 C2 C3 133.2(3)
C7 Mo1 C2 C1 -137.7(4)
C6 Mo1 C2 C1 -116.3(4)
C8 Mo1 C2 C1 -176.9(4)
C5 Mo1 C2 C1 -39.1(4)
C3 Mo1 C2 C1 -116.4(5)
C4 Mo1 C2 C1 -79.5(4)
C10 Mo1 C2 C1 170.6(6)
C9 Mo1 C2 C1 156.3(4)
S1 Mo1 C2 C1 94.0(4)
S2 Mo1 C2 C1 16.8(4)
C1 C2 C3 C4 -1.7(6)
Mo1 C2 C3 C4 -63.8(4)
C1 C2 C3 Mo1 62.1(4)
C1 Mo1 C3 C2 -38.4(4)
C7 Mo1 C3 C2 160.0(4)
C6 Mo1 C3 C2 -179.9(4)
C8 Mo1 C3 C2 123.5(4)
C5 Mo1 C3 C2 -81.3(4)
C4 Mo1 C3 C2 -117.3(6)
C10 Mo1 C3 C2 154.8(4)
C9 Mo1 C3 C2 117.6(4)
S1 Mo1 C3 C2 31.7(4)
S2 Mo1 C3 C2 -70.4(4)
C1 Mo1 C3 C4 78.8(4)
C7 Mo1 C3 C4 -82.7(4)
C6 Mo1 C3 C4 -62.6(4)
C8 Mo1 C3 C4 -119.3(4)
C5 Mo1 C3 C4 35.9(4)
C2 Mo1 C3 C4 117.3(6)
C10 Mo1 C3 C4 -88.0(4)
C9 Mo1 C3 C4 -125.2(4)
S1 Mo1 C3 C4 148.9(3)
S2 Mo1 C3 C4 46.9(5)
C2 C3 C4 C5 1.0(6)
Mo1 C3 C4 C5 -62.0(4)
C2 C3 C4 Mo1 63.0(4)
C1 Mo1 C4 C5 38.8(4)
C7 Mo1 C4 C5 -151.8(4)
C6 Mo1 C4 C5 -118.7(4)
C8 Mo1 C4 C5 -177.7(4)
C2 Mo1 C4 C5 81.9(4)
C3 Mo1 C4 C5 117.9(6)
C10 Mo1 C4 C5 -118.6(4)
C9 Mo1 C4 C5 -160.8(4)
S1 Mo1 C4 C5 72.7(4)
S2 Mo1 C4 C5 -30.4(4)
C1 Mo1 C4 C3 -79.1(4)
C7 Mo1 C4 C3 90.3(4)
C6 Mo1 C4 C3 123.4(4)
C8 Mo1 C4 C3 64.4(4)
C5 Mo1 C4 C3 -117.9(6)
C2 Mo1 C4 C3 -36.0(4)
C10 Mo1 C4 C3 123.5(4)
C9 Mo1 C4 C3 81.3(5)
S1 Mo1 C4 C3 -45.1(5)
S2 Mo1 C4 C3 -148.3(3)
C3 C4 C5 C1 0.2(6)
Mo1 C4 C5 C1 -62.7(4)
C3 C4 C5 Mo1 62.9(4)
C2 C1 C5 C4 -1.2(6)
Mo1 C1 C5 C4 65.9(4)
C2 C1 C5 Mo1 -67.1(4)
C1 Mo1 C5 C4 -115.4(5)
C7 Mo1 C5 C4 29.1(4)
C6 Mo1 C5 C4 66.7(4)
C8 Mo1 C5 C4 3.4(5)
C2 Mo1 C5 C4 -76.3(4)
C3 Mo1 C5 C4 -36.4(4)
C10 Mo1 C5 C4 91.6(4)
C9 Mo1 C5 C4 56.9(9)
S1 Mo1 C5 C4 -131.2(3)
S2 Mo1 C5 C4 151.1(4)
C7 Mo1 C5 C1 144.5(4)
C6 Mo1 C5 C1 -177.8(4)
C8 Mo1 C5 C1 118.8(4)
C2 Mo1 C5 C1 39.1(4)
C3 Mo1 C5 C1 79.0(4)
C4 Mo1 C5 C1 115.4(5)
C10 Mo1 C5 C1 -153.0(4)
C9 Mo1 C5 C1 172.3(7)
S1 Mo1 C5 C1 -15.8(4)
S2 Mo1 C5 C1 -93.5(4)
C1 Mo1 C6 C10 146.4(4)
C7 Mo1 C6 C10 -114.5(5)
C8 Mo1 C6 C10 -74.2(4)
C5 Mo1 C6 C10 148.6(4)
C2 Mo1 C6 C10 -149.9(4)
C3 Mo1 C6 C10 -149.8(4)
C4 Mo1 C6 C10 179.8(4)
C9 Mo1 C6 C10 -34.7(4)
S1 Mo1 C6 C10 -10.6(5)
S2 Mo1 C6 C10 69.9(4)
C1 Mo1 C6 C7 -99.0(5)
C8 Mo1 C6 C7 40.4(3)
C5 Mo1 C6 C7 -96.9(4)
C2 Mo1 C6 C7 -35.4(5)
C3 Mo1 C6 C7 -35.3(4)
C4 Mo1 C6 C7 -65.7(4)
C10 Mo1 C6 C7 114.5(5)
C9 Mo1 C6 C7 79.9(4)
S1 Mo1 C6 C7 103.9(3)
S2 Mo1 C6 C7 -175.6(3)
C10 C6 C7 C8 1.6(6)
Mo1 C6 C7 C8 -66.1(3)
C10 C6 C7 Mo1 67.7(4)
C1 Mo1 C7 C6 124.1(4)
C8 Mo1 C7 C6 -112.9(5)
C5 Mo1 C7 C6 95.0(4)
C2 Mo1 C7 C6 158.5(3)
C3 Mo1 C7 C6 146.6(4)
C4 Mo1 C7 C6 111.3(4)
C10 Mo1 C7 C6 -37.5(3)
C9 Mo1 C7 C6 -76.2(4)
S1 Mo1 C7 C6 -107.5(3)
S2 Mo1 C7 C6 5.3(4)
C1 Mo1 C7 C8 -123.0(4)
C6 Mo1 C7 C8 112.9(5)
C5 Mo1 C7 C8 -152.1(4)
C2 Mo1 C7 C8 -88.6(4)
C3 Mo1 C7 C8 -100.5(4)
C4 Mo1 C7 C8 -135.8(4)
C10 Mo1 C7 C8 75.4(4)
C9 Mo1 C7 C8 36.7(3)
S1 Mo1 C7 C8 5.4(5)
S2 Mo1 C7 C8 118.2(3)
C6 C7 C8 C9 -2.0(6)
Mo1 C7 C8 C9 -68.3(4)
C6 C7 C8 Mo1 66.3(4)
C1 Mo1 C8 C9 -144.9(4)
C7 Mo1 C8 C9 113.4(5)
C6 Mo1 C8 C9 74.7(4)
C5 Mo1 C8 C9 156.2(4)
C2 Mo1 C8 C9 -141.8(4)
C3 Mo1 C8 C9 -170.9(4)
C4 Mo1 C8 C9 158.2(3)
C10 Mo1 C8 C9 33.8(3)
S1 Mo1 C8 C9 -62.4(3)
S2 Mo1 C8 C9 21.8(4)
C1 Mo1 C8 C7 101.7(5)
C6 Mo1 C8 C7 -38.7(4)
C5 Mo1 C8 C7 42.8(5)
C2 Mo1 C8 C7 104.8(4)
C3 Mo1 C8 C7 75.7(4)
C4 Mo1 C8 C7 44.8(4)
C10 Mo1 C8 C7 -79.6(4)
C9 Mo1 C8 C7 -113.4(5)
S1 Mo1 C8 C7 -175.8(3)
S2 Mo1 C8 C7 -91.6(4)
C7 C8 C9 C10 1.6(6)
Mo1 C8 C9 C10 -62.3(4)
C7 C8 C9 Mo1 63.9(3)
C1 Mo1 C9 C10 -145.0(6)
C7 Mo1 C9 C10 79.7(4)
C6 Mo1 C9 C10 36.8(4)
C8 Mo1 C9 C10 120.7(5)
C5 Mo1 C9 C10 48.1(10)
C2 Mo1 C9 C10 172.2(4)
C3 Mo1 C9 C10 131.4(4)
C4 Mo1 C9 C10 90.1(5)
S1 Mo1 C9 C10 -124.7(4)
S2 Mo1 C9 C10 -43.2(4)
C1 Mo1 C9 C8 94.3(7)
C7 Mo1 C9 C8 -41.0(4)
C6 Mo1 C9 C8 -83.8(4)
C5 Mo1 C9 C8 -72.6(9)
C2 Mo1 C9 C8 51.5(5)
C3 Mo1 C9 C8 10.7(4)
C4 Mo1 C9 C8 -30.6(5)
C10 Mo1 C9 C8 -120.7(5)
S1 Mo1 C9 C8 114.7(4)
S2 Mo1 C9 C8 -163.8(3)
C8 C9 C10 C6 -0.6(6)
Mo1 C9 C10 C6 -60.9(4)
C8 C9 C10 Mo1 60.3(4)
C7 C6 C10 C9 -0.7(6)
Mo1 C6 C10 C9 63.7(4)
C7 C6 C10 Mo1 -64.4(4)
C1 Mo1 C10 C9 142.8(6)
C7 Mo1 C10 C9 -79.3(4)
C6 Mo1 C10 C9 -118.1(6)
C8 Mo1 C10 C9 -34.6(4)
C5 Mo1 C10 C9 -163.0(4)
C2 Mo1 C10 C9 -20.3(9)
C3 Mo1 C10 C9 -73.1(5)
C4 Mo1 C10 C9 -118.4(4)
S1 Mo1 C10 C9 53.8(4)
S2 Mo1 C10 C9 136.4(4)
C1 Mo1 C10 C6 -99.1(7)
C7 Mo1 C10 C6 38.9(3)
C8 Mo1 C10 C6 83.5(4)
C5 Mo1 C10 C6 -44.9(5)
C2 Mo1 C10 C6 97.8(8)
C3 Mo1 C10 C6 45.0(5)
C4 Mo1 C10 C6 -0.3(5)
C9 Mo1 C10 C6 118.1(6)
S1 Mo1 C10 C6 171.9(3)
S2 Mo1 C10 C6 -105.5(4)
Mo1 S1 C11 C12 2.5(4)
Mo1 S1 C11 S3 179.25(19)
C13 S3 C11 C12 -10.0(4)
C13 S3 C11 S1 173.1(3)
S1 C11 C12 S2 -0.4(6)
S3 C11 C12 S2 -177.2(2)
S1 C11 C12 S4 177.2(2)
S3 C11 C12 S4 0.5(5)
Mo1 S2 C12 C11 -1.9(4)
Mo1 S2 C12 S4 -179.54(19)
C13 S4 C12 C11 9.3(4)
C13 S4 C12 S2 -172.9(3)
C12 S4 C13 C14 165.1(4)
C12 S4 C13 S3 -15.8(3)
C11 S3 C13 C14 -165.0(4)
C11 S3 C13 S4 15.9(3)
S4 C13 C14 S6 -1.6(5)
S3 C13 C14 S6 179.4(2)
S4 C13 C14 S5 178.9(2)
S3 C13 C14 S5 -0.1(5)
C16 S6 C14 C13 -161.7(4)
C16 S6 C14 S5 17.8(3)
C15 S5 C14 C13 161.5(4)
C15 S5 C14 S6 -18.0(3)
C17 S7 C15 C16 -129.0(4)
C17 S7 C15 S5 60.2(3)
C14 S5 C15 C16 11.3(4)
C14 S5 C15 S7 -177.1(3)
S7 C15 C16 S8 3.1(6)
S5 C15 C16 S8 174.0(2)
S7 C15 C16 S6 -171.4(2)
S5 C15 C16 S6 -0.5(5)
C18 S8 C16 C15 87.5(4)
C18 S8 C16 S6 -98.0(3)
C14 S6 C16 C15 -10.6(4)
C14 S6 C16 S8 174.4(3)
